data_4023975
loop_
_publ_author_name
'Yuan-Qing Fang'
'Josephine Yuen'
'Mark Lautens'

_publ_section_title
;
 A General Modular Method of Azaindole and Thienopyrrole Synthesis
 via Pd-Catalyzed Tandem Couplings of gem-Dichloroolefins
;
_journal_name_full 'Journal of Organic Chemistry'
_journal_page_first 5152
_journal_page_last 5160
_journal_paper_doi 10.1021/jo070460b
_journal_volume 72
_journal_year 2007
_chemical_formula_moiety 'C17 H16 F N O2 S'
_chemical_formula_sum 'C17 H16 F N O2 S'
_chemical_formula_weight 317.37
_chemical_name_systematic
; 
 ? 
;
_space_group_IT_number 14
_symmetry_cell_setting monoclinic
_symmetry_space_group_name_Hall '-P 2yn'
_symmetry_space_group_name_H-M 'P 1 21/n 1'
_atom_sites_solution_hydrogens geom
_atom_sites_solution_primary direct
_atom_sites_solution_secondary difmap
_audit_creation_method SHELXL-97
_cell_angle_alpha 90.00
_cell_angle_beta 106.756(3)
_cell_angle_gamma 90.00
_cell_formula_units_Z 4
_cell_length_a 11.0547(7)
_cell_length_b 8.6515(4)
_cell_length_c 17.2969(13)
_cell_measurement_reflns_used 11193
_cell_measurement_temperature 150(1)
_cell_measurement_theta_max 27.5
_cell_measurement_theta_min 2.6
_cell_volume 1584.03(17)
_computing_cell_refinement 'Denzo-SMN (Otwinowski & Minor, 1997)'
_computing_data_collection 'Collect (Nonius B.V., 1997-2002)'
_computing_data_reduction Denzo-SMN
_computing_molecular_graphics 'SHELXTL V6.1'
_computing_publication_material 'SHELXTL V6.1'
_computing_structure_refinement 'SHELXTL V6.1(Sheldrick, 2001)'
_computing_structure_solution 'SIR-92 (Altomare et al., 1994)'
_diffrn_ambient_temperature 150(1)
_diffrn_detector_area_resol_mean 9
_diffrn_measured_fraction_theta_full 0.995
_diffrn_measured_fraction_theta_max 0.995
_diffrn_measurement_device_type 'Bruker-Nonius KappaCCD'
_diffrn_measurement_method '\f scans and \w scans with \k offsets'
_diffrn_radiation_monochromator graphite
_diffrn_radiation_source 'fine-focus sealed tube'
_diffrn_radiation_type MoK\a
_diffrn_radiation_wavelength 0.71073
_diffrn_reflns_av_R_equivalents 0.0703
_diffrn_reflns_av_sigmaI/netI 0.0781
_diffrn_reflns_limit_h_max 13
_diffrn_reflns_limit_h_min -14
_diffrn_reflns_limit_k_max 11
_diffrn_reflns_limit_k_min -11
_diffrn_reflns_limit_l_max 22
_diffrn_reflns_limit_l_min -18
_diffrn_reflns_number 11193
_diffrn_reflns_theta_full 27.48
_diffrn_reflns_theta_max 27.48
_diffrn_reflns_theta_min 2.56
_diffrn_standards_number 0
_exptl_absorpt_coefficient_mu 0.221
_exptl_absorpt_correction_T_max 0.970
_exptl_absorpt_correction_T_min 0.702
_exptl_absorpt_correction_type multi-scan
_exptl_absorpt_process_details
; 
multi-scan from symmetry-related measurements 
 Sortav (Blessing 1995) 
;
_exptl_crystal_colour colourless
_exptl_crystal_density_diffrn 1.331
_exptl_crystal_density_method 'not measured'
_exptl_crystal_description plate
_exptl_crystal_F_000 664
_exptl_crystal_size_max 0.48
_exptl_crystal_size_mid 0.30
_exptl_crystal_size_min 0.18
_refine_diff_density_max 0.222
_refine_diff_density_min -0.458
_refine_diff_density_rms 0.059
_refine_ls_extinction_method none
_refine_ls_goodness_of_fit_ref 1.029
_refine_ls_hydrogen_treatment constr
_refine_ls_matrix_type full
_refine_ls_number_parameters 202
_refine_ls_number_reflns 3616
_refine_ls_number_restraints 0
_refine_ls_restrained_S_all 1.029
_refine_ls_R_factor_all 0.1185
_refine_ls_R_factor_gt 0.0546
_refine_ls_shift/su_max 0.003
_refine_ls_shift/su_mean 0.000
_refine_ls_structure_factor_coef Fsqd
_refine_ls_weighting_details 'calc w=1/[\s^2^(Fo^2^)+(0.0742P)^2^+0.0823P] where P=(Fo^2^+2Fc^2^)/3'
_refine_ls_weighting_scheme calc
_refine_ls_wR_factor_gt 0.1276
_refine_ls_wR_factor_ref 0.1552
_reflns_number_gt 2015
_reflns_number_total 3616
_reflns_threshold_expression I>2\s(I)
_cod_data_source_file jo070460bsi20070305_020934.cif
_cod_data_source_block k0693
_cod_depositor_comments
;
The following automatic conversions were performed:
'_symmetry_cell_setting' value 'Monoclinic' changed to 'monoclinic'
according to '/home/saulius/struct/CIF-dictionaries/cif_core.dic'
dictionary named 'cif_core.dic' version 2.4.1 from 2010-06-29.

Automatic conversion script
Id: cif_fix_enum 1527 2010-12-29 10:47:43Z saulius 
;
_cod_original_sg_symbol_H-M 'P 21/n'
_cod_database_code 4023975

loop_
_symmetry_equiv_pos_as_xyz
'x, y, z'
'-x+1/2, y+1/2, -z+1/2'
'-x, -y, -z'
'x-1/2, -y-1/2, z-1/2'

loop_
_atom_site_label
_atom_site_type_symbol
_atom_site_fract_x
_atom_site_fract_y
_atom_site_fract_z
_atom_site_U_iso_or_equiv
_atom_site_adp_type
_atom_site_occupancy
_atom_site_symmetry_multiplicity
_atom_site_calc_flag
_atom_site_refinement_flags
_atom_site_disorder_assembly
_atom_site_disorder_group
S1 S 0.38394(8) 0.47174(9) 0.72697(4) 0.0654(3) Uani 1 1 d . . .
F1 F 0.90703(18) 0.1041(2) 0.42860(12) 0.0847(6) Uani 1 1 d . . .
O1 O 0.63742(17) 0.56837(19) 0.71924(10) 0.0538(5) Uani 1 1 d . . .
O2 O 0.72809(15) 0.48076(16) 0.62500(9) 0.0412(4) Uani 1 1 d . . .
N1 N 0.54800(17) 0.37409(19) 0.63467(11) 0.0364(5) Uani 1 1 d . . .
C1 C 0.2446(3) 0.3662(4) 0.6962(2) 0.0762(10) Uani 1 1 d . . .
H1 H 0.1767 0.3797 0.7191 0.091 Uiso 1 1 calc R . .
C2 C 0.2412(3) 0.2629(4) 0.6368(2) 0.0679(9) Uani 1 1 d . . .
H2A H 0.1719 0.1964 0.6135 0.082 Uiso 1 1 calc R . .
C3 C 0.3551(2) 0.2667(3) 0.61365(16) 0.0492(6) Uani 1 1 d . . .
C4 C 0.4164(2) 0.1952(3) 0.56021(15) 0.0458(6) Uani 1 1 d . . .
H4A H 0.3819 0.1159 0.5223 0.055 Uiso 1 1 calc R . .
C5 C 0.5325(2) 0.2605(2) 0.57328(13) 0.0351(5) Uani 1 1 d . . .
C6 C 0.4371(2) 0.3734(3) 0.65737(15) 0.0439(6) Uani 1 1 d . . .
C7 C 0.6323(2) 0.2194(2) 0.53554(13) 0.0338(5) Uani 1 1 d . . .
C8 C 0.7450(2) 0.1532(2) 0.58062(14) 0.0372(5) Uani 1 1 d . . .
H8A H 0.7589 0.1359 0.6367 0.045 Uiso 1 1 calc R . .
C9 C 0.8374(2) 0.1121(3) 0.54476(16) 0.0463(6) Uani 1 1 d . . .
H9A H 0.9141 0.0655 0.5753 0.056 Uiso 1 1 calc R . .
C10 C 0.8147(3) 0.1408(3) 0.46407(17) 0.0542(7) Uani 1 1 d . . .
C11 C 0.7057(3) 0.2031(3) 0.41722(17) 0.0624(8) Uani 1 1 d . . .
H11A H 0.6929 0.2193 0.3611 0.075 Uiso 1 1 calc R . .
C12 C 0.6129(3) 0.2426(3) 0.45357(15) 0.0490(6) Uani 1 1 d . . .
H12A H 0.5355 0.2860 0.4219 0.059 Uiso 1 1 calc R . .
C13 C 0.6425(2) 0.4846(3) 0.66488(14) 0.0393(6) Uani 1 1 d . . .
C14 C 0.8464(2) 0.5746(3) 0.65192(16) 0.0473(6) Uani 1 1 d . . .
C15 C 0.8137(3) 0.7457(3) 0.6519(2) 0.0704(9) Uani 1 1 d . . .
H15A H 0.7722 0.7657 0.6939 0.106 Uiso 1 1 calc R . .
H15B H 0.7565 0.7741 0.5991 0.106 Uiso 1 1 calc R . .
H15C H 0.8911 0.8073 0.6626 0.106 Uiso 1 1 calc R . .
C16 C 0.9099(3) 0.5373(3) 0.58714(18) 0.0664(8) Uani 1 1 d . . .
H16A H 0.9253 0.4258 0.5867 0.100 Uiso 1 1 calc R . .
H16B H 0.9904 0.5928 0.5985 0.100 Uiso 1 1 calc R . .
H16C H 0.8548 0.5692 0.5343 0.100 Uiso 1 1 calc R . .
C17 C 0.9221(3) 0.5168(3) 0.73421(16) 0.0534(7) Uani 1 1 d . . .
H17A H 0.9370 0.4055 0.7314 0.080 Uiso 1 1 calc R . .
H17B H 0.8751 0.5363 0.7734 0.080 Uiso 1 1 calc R . .
H17C H 1.0033 0.5711 0.7512 0.080 Uiso 1 1 calc R . .

loop_
_atom_site_aniso_label
_atom_site_aniso_U_11
_atom_site_aniso_U_22
_atom_site_aniso_U_33
_atom_site_aniso_U_23
_atom_site_aniso_U_13
_atom_site_aniso_U_12
S1 0.0718(6) 0.0871(6) 0.0466(4) 0.0132(4) 0.0321(4) 0.0365(4)
F1 0.1063(14) 0.0880(12) 0.0892(14) 0.0213(10) 0.0750(12) 0.0343(11)
O1 0.0665(13) 0.0528(10) 0.0396(10) -0.0119(8) 0.0114(9) 0.0106(8)
O2 0.0440(10) 0.0408(8) 0.0400(9) -0.0078(7) 0.0138(8) -0.0086(7)
N1 0.0346(11) 0.0410(11) 0.0344(11) 0.0000(8) 0.0113(9) 0.0052(8)
C1 0.0500(19) 0.116(3) 0.074(2) 0.037(2) 0.0367(17) 0.0316(17)
C2 0.0439(18) 0.098(2) 0.067(2) 0.0245(18) 0.0247(16) 0.0070(15)
C3 0.0359(14) 0.0629(16) 0.0489(15) 0.0152(13) 0.0124(12) 0.0068(12)
C4 0.0360(14) 0.0526(14) 0.0454(15) 0.0010(12) 0.0065(12) -0.0049(11)
C5 0.0349(13) 0.0377(12) 0.0306(12) 0.0017(10) 0.0059(10) 0.0035(9)
C6 0.0417(15) 0.0553(15) 0.0399(14) 0.0119(11) 0.0199(12) 0.0170(12)
C7 0.0386(13) 0.0310(11) 0.0324(12) -0.0008(9) 0.0114(10) 0.0003(9)
C8 0.0427(14) 0.0382(12) 0.0339(13) -0.0005(10) 0.0164(11) -0.0013(10)
C9 0.0480(15) 0.0418(13) 0.0554(17) 0.0049(12) 0.0246(13) 0.0077(11)
C10 0.0719(19) 0.0506(14) 0.0561(17) 0.0054(13) 0.0440(16) 0.0127(13)
C11 0.096(2) 0.0616(16) 0.0399(16) 0.0096(13) 0.0363(16) 0.0222(16)
C12 0.0592(17) 0.0508(15) 0.0362(14) 0.0035(11) 0.0127(13) 0.0140(12)
C13 0.0446(15) 0.0392(12) 0.0308(13) -0.0020(10) 0.0056(11) 0.0065(10)
C14 0.0442(15) 0.0421(13) 0.0498(16) -0.0037(11) 0.0043(13) -0.0114(11)
C15 0.073(2) 0.0395(14) 0.079(2) 0.0020(14) -0.0105(17) -0.0139(13)
C16 0.0603(19) 0.083(2) 0.0593(19) -0.0043(15) 0.0221(16) -0.0298(15)
C17 0.0474(16) 0.0573(16) 0.0503(16) -0.0030(13) 0.0056(13) 0.0035(12)

loop_
_atom_type_symbol
_atom_type_description
_atom_type_scat_dispersion_real
_atom_type_scat_dispersion_imag
_atom_type_scat_source
C C 0.0033 0.0016 'International Tables Vol C Tables 4.2.6.8 and 6.1.1.4'
H H 0.0000 0.0000 'International Tables Vol C Tables 4.2.6.8 and 6.1.1.4'
N N 0.0061 0.0033 'International Tables Vol C Tables 4.2.6.8 and 6.1.1.4'
O O 0.0106 0.0060 'International Tables Vol C Tables 4.2.6.8 and 6.1.1.4'
F F 0.0171 0.0103 'International Tables Vol C Tables 4.2.6.8 and 6.1.1.4'
S S 0.1246 0.1234 'International Tables Vol C Tables 4.2.6.8 and 6.1.1.4'

loop_
_geom_angle_atom_site_label_1
_geom_angle_atom_site_label_2
_geom_angle_atom_site_label_3
_geom_angle
_geom_angle_site_symmetry_1
_geom_angle_site_symmetry_3
_geom_angle_publ_flag
C6 S1 C1 88.72(15) . . ?
C13 O2 C14 121.14(18) . . ?
C6 N1 C13 121.39(19) . . ?
C6 N1 C5 106.40(19) . . ?
C13 N1 C5 131.80(19) . . ?
C2 C1 S1 114.0(2) . . ?
C1 C2 C3 111.4(3) . . ?
C6 C3 C2 111.1(3) . . ?
C6 C3 C4 106.8(2) . . ?
C2 C3 C4 142.2(3) . . ?
C5 C4 C3 108.2(2) . . ?
C4 C5 N1 108.41(19) . . ?
C4 C5 C7 128.0(2) . . ?
N1 C5 C7 123.53(19) . . ?
C3 C6 N1 110.2(2) . . ?
C3 C6 S1 114.82(18) . . ?
N1 C6 S1 134.9(2) . . ?
C12 C7 C8 118.9(2) . . ?
C12 C7 C5 120.1(2) . . ?
C8 C7 C5 120.94(19) . . ?
C9 C8 C7 120.8(2) . . ?
C10 C9 C8 117.9(2) . . ?
C11 C10 C9 123.5(2) . . ?
C11 C10 F1 118.2(2) . . ?
C9 C10 F1 118.3(3) . . ?
C10 C11 C12 118.2(2) . . ?
C7 C12 C11 120.7(2) . . ?
O1 C13 O2 128.7(2) . . ?
O1 C13 N1 120.3(2) . . ?
O2 C13 N1 110.92(18) . . ?
O2 C14 C17 108.07(19) . . ?
O2 C14 C16 101.74(19) . . ?
C17 C14 C16 112.1(2) . . ?
O2 C14 C15 109.9(2) . . ?
C17 C14 C15 112.9(2) . . ?
C16 C14 C15 111.5(2) . . ?

loop_
_geom_bond_atom_site_label_1
_geom_bond_atom_site_label_2
_geom_bond_distance
_geom_bond_site_symmetry_2
_geom_bond_publ_flag
S1 C6 1.711(2) . ?
S1 C1 1.737(4) . ?
F1 C10 1.371(3) . ?
O1 C13 1.201(3) . ?
O2 C13 1.322(3) . ?
O2 C14 1.496(3) . ?
N1 C6 1.391(3) . ?
N1 C13 1.402(3) . ?
N1 C5 1.421(3) . ?
C1 C2 1.354(5) . ?
C2 C3 1.428(4) . ?
C3 C6 1.360(4) . ?
C3 C4 1.434(3) . ?
C4 C5 1.361(3) . ?
C5 C7 1.477(3) . ?
C7 C12 1.386(3) . ?
C7 C8 1.388(3) . ?
C8 C9 1.386(3) . ?
C9 C10 1.368(4) . ?
C10 C11 1.356(4) . ?
C11 C12 1.391(3) . ?
C14 C17 1.513(4) . ?
C14 C16 1.518(4) . ?
C14 C15 1.524(3) . ?

loop_
_cod_related_entry_id
_cod_related_entry_database
_cod_related_entry_code
1 ChemSpider 21159328
